data_8102242
loop_
_publ_author_name
'Anke Spannenberg'
'Vladimir V. Burlakov'
'Uwe Rosenthal'

_publ_section_title
;
 Crystal structure of
 \h5-3,6-di-tert-butyl-4-(tris(pentafluorophenyl)boranyl-oxycarbonyl)-5-(\h5-tetramethylcyclopentadienyl-methyl-9,10,11-trimethyl-bicyclo(6.3.0)undeca-4-en-8,10-dienyl)titanium(III)
 toluene hemisolvate, Ti(C51H47BF15O2) &#x00B7; 0.5C7H8
;
_journal_issue 1
_journal_name_full 'Zeitschrift f\"ur Kristallographie - New Crystal Structures'
_journal_page_first 61
_journal_volume 223
_journal_year 2008
_chemical_formula_structural 'Ti(C51H47BF15O2) &#x00B7; 0.5C7H8'
_chemical_formula_sum 'C54.5 H51 B F15 O2 Ti'
_chemical_formula_weight 1081.66
_chemical_name_systematic
; 
\h^5^-3,6-di-tert-butyl-4-(tris(pentafluorophenyl)boranyl-oxycarbonyl)-
5-(\h^5^-tetramethylcyclopentadienyl-methyl-9,10,11-trimethyl-
bicyclo(6.3.0)undeca-4-en-8,10-dienyl)-titanium toluene hemisolvate
;
_space_group_IT_number 2
_symmetry_cell_setting triclinic
_symmetry_space_group_name_Hall '-P 1'
_symmetry_space_group_name_H-M 'P -1'
_atom_sites_solution_hydrogens geom
_atom_sites_solution_primary direct
_atom_sites_solution_secondary difmap
_audit_creation_method SHELXL
_cell_angle_alpha 76.47(3)
_cell_angle_beta 77.99(3)
_cell_angle_gamma 69.13(3)
_cell_formula_units_Z 2
_cell_length_a 11.603(2)
_cell_length_b 12.872(3)
_cell_length_c 18.142(4)
_cell_measurement_reflns_used 5000
_cell_measurement_temperature 200(2)
_cell_measurement_theta_max 20
_cell_measurement_theta_min 4
_cell_volume 2438.2(10)
_computing_cell_refinement STOE-CELL
_computing_data_collection STOE-EXPOSE
_computing_data_reduction STOE-INTEGRATE
_computing_molecular_graphics XP
_computing_publication_material SHELXL-93
_computing_structure_refinement 'SHELXL-93 (Sheldrick, 1993)'
_computing_structure_solution 'SHELXS-86 (Sheldrick, 1990)'
_diffrn_ambient_temperature 200(2)
_diffrn_measured_fraction_theta_full 0.925
_diffrn_measured_fraction_theta_max 0.925
_diffrn_measurement_device 'Stoe IPDS I'
_diffrn_measurement_method phi
_diffrn_radiation_monochromator graphite
_diffrn_radiation_source 'fine-focus sealed tube'
_diffrn_radiation_type MoK\a
_diffrn_radiation_wavelength 0.71073
_diffrn_reflns_av_R_equivalents 0.0635
_diffrn_reflns_av_sigmaI/netI 0.1101
_diffrn_reflns_limit_h_max 12
_diffrn_reflns_limit_h_min -12
_diffrn_reflns_limit_k_max 13
_diffrn_reflns_limit_k_min -13
_diffrn_reflns_limit_l_max 19
_diffrn_reflns_limit_l_min -19
_diffrn_reflns_number 10948
_diffrn_reflns_theta_full 22.70
_diffrn_reflns_theta_max 22.70
_diffrn_reflns_theta_min 1.72
_diffrn_standards_interval_time 360
_diffrn_standards_number 50-200
_exptl_absorpt_coefficient_mu 0.276
_exptl_absorpt_correction_type none
_exptl_crystal_colour 'dark blue'
_exptl_crystal_density_diffrn 1.473
_exptl_crystal_description prism
_exptl_crystal_F_000 1112
_exptl_crystal_size_max 0.4
_exptl_crystal_size_mid 0.3
_exptl_crystal_size_min 0.2
_refine_diff_density_max 0.430
_refine_diff_density_min -0.305
_refine_diff_density_rms 0.059
_refine_ls_extinction_method none
_refine_ls_goodness_of_fit_ref 0.845
_refine_ls_hydrogen_treatment mixed
_refine_ls_matrix_type full
_refine_ls_number_parameters 647
_refine_ls_number_reflns 6045
_refine_ls_number_restraints 0
_refine_ls_restrained_S_all 0.845
_refine_ls_R_factor_all 0.0838
_refine_ls_R_factor_gt 0.0478
_refine_ls_shift/su_max 0.000
_refine_ls_shift/su_mean 0.000
_refine_ls_structure_factor_coef Fsqd
_refine_ls_weighting_details 'calc w=1/[\s^2^(Fo^2^)+(0.0545P)^2^+0.0000P] where P=(Fo^2^+2Fc^2^)/3'
_refine_ls_weighting_scheme calc
_refine_ls_wR_factor_gt 0.1042
_refine_ls_wR_factor_ref 0.1140
_reflns_number_observed 3622
_reflns_number_total 6047
_reflns_observed_criterion >2sigma(I)
_cod_data_source_file 1267-2192.cff
_cod_data_source_block KS019
_cod_depositor_comments
;
The following automatic conversions were performed:

'_exptl_absorpt_correction_type' tag value 'no' was replaced with
'none' value.

Automatic conversion script
Id: cif_fix_values 1646 2011-03-28 12:23:43Z adriana 
;
_cod_original_cell_volume 2438.2(9)
_cod_original_sg_symbol_H-M P-1
_cod_original_formula_sum 'C54.50 H51 B F15 O2 Ti'
_cod_database_code 8102242

loop_
_symmetry_equiv_pos_as_xyz
'x, y, z'
'-x, -y, -z'

loop_
_atom_site_label
_atom_site_type_symbol
_atom_site_fract_x
_atom_site_fract_y
_atom_site_fract_z
_atom_site_U_iso_or_equiv
_atom_site_adp_type
_atom_site_occupancy
_atom_site_symmetry_multiplicity
_atom_site_Wyckoff_symbol
_atom_site_calc_flag
_atom_site_refinement_flags
_atom_site_disorder_assembly
_atom_site_disorder_group
C1 C 0.2288(3) 0.1191(3) 0.8140(2) 0.0253(10) Uani 1 2 i d . . .
C2 C 0.1972(4) 0.0890(3) 0.9003(2) 0.0308(11) Uani 1 2 i d . . .
H2 H 0.2260 0.0046 0.9119 0.037 Uiso 1 2 i calc R . .
C3 C 0.0544(3) 0.1251(3) 0.9189(3) 0.0319(11) Uani 1 2 i d . . .
H3A H 0.0316 0.0912 0.9725 0.038 Uiso 1 2 i calc R . .
H3B H 0.0209 0.2082 0.9149 0.038 Uiso 1 2 i calc R . .
C4 C -0.0051(4) 0.0904(3) 0.8669(2) 0.0322(11) Uani 1 2 i d . . .
C5 C -0.1199(4) 0.1563(3) 0.8404(2) 0.0327(11) Uani 1 2 i d . . .
C6 C -0.1477(4) 0.0924(4) 0.7965(3) 0.0335(11) Uani 1 2 i d . . .
C7 C -0.0502(4) -0.0126(3) 0.7958(3) 0.0335(11) Uani 1 2 i d . . .
C8 C 0.0412(4) -0.0135(3) 0.8379(2) 0.0303(11) Uani 1 2 i d . . .
C9 C 0.1631(4) -0.1067(3) 0.8483(3) 0.0342(11) Uani 1 2 i d . . .
H9A H 0.1559 -0.1772 0.8398 0.041 Uiso 1 2 i calc R . .
H9B H 0.1777 -0.1190 0.9020 0.041 Uiso 1 2 i calc R . .
C10 C 0.2800(3) -0.0846(3) 0.7940(3) 0.0309(11) Uani 1 2 i d . . .
H10 H 0.2768 -0.1083 0.7459 0.037 Uiso 1 2 i calc R . .
C11 C 0.4095(4) -0.1691(3) 0.8185(3) 0.0366(12) Uani 1 2 i d . . .
C12 C 0.4154(5) -0.1907(4) 0.9038(3) 0.0607(15) Uani 1 2 i d . . .
H12A H 0.3471 -0.2181 0.9320 0.091 Uiso 1 2 i calc R . .
H12B H 0.4079 -0.1204 0.9194 0.091 Uiso 1 2 i calc R . .
H12C H 0.4952 -0.2477 0.9150 0.091 Uiso 1 2 i calc R . .
C13 C 0.3102(4) 0.0718(3) 0.6795(2) 0.0291(10) Uani 1 2 i d . . .
H13A H 0.3470 0.1332 0.6695 0.035 Uiso 1 2 i calc R . .
H13B H 0.3744 0.0052 0.6609 0.035 Uiso 1 2 i calc R . .
C14 C 0.2717(3) 0.0415(3) 0.7663(2) 0.0280(10) Uani 1 2 i d . . .
C15 C 0.0057(4) 0.2248(4) 0.6077(3) 0.0360(11) Uani 1 2 i d . . .
C16 C 0.1251(4) 0.2226(4) 0.6171(2) 0.0333(11) Uani 1 2 i d . . .
C17 C 0.1995(4) 0.1093(3) 0.6364(2) 0.0299(10) Uani 1 2 i d . . .
C18 C 0.1307(4) 0.0380(3) 0.6310(2) 0.0334(11) Uani 1 2 i d . . .
C19 C 0.1848(4) -0.0849(4) 0.6257(3) 0.0430(12) Uani 1 2 i d . . .
H19A H 0.2687 -0.1151 0.6404 0.064 Uiso 1 2 i calc R . .
H19B H 0.1891 -0.0943 0.5730 0.064 Uiso 1 2 i calc R . .
H19C H 0.1319 -0.1258 0.6602 0.064 Uiso 1 2 i calc R . .
C20 C 0.1819(4) 0.2436(3) 0.7812(2) 0.0269(10) Uani 1 2 i d . . .
C21 C 0.4354(4) 0.3718(3) 0.6564(3) 0.0329(11) Uani 1 2 i d . . .
C22 C 0.3403(4) 0.4528(3) 0.6896(2) 0.0287(10) Uani 1 2 i d . . .
C23 C 0.3527(4) 0.5598(4) 0.6676(3) 0.0353(11) Uani 1 2 i d . . .
C24 C 0.4481(4) 0.5850(4) 0.6170(3) 0.0440(12) Uani 1 2 i d . . .
C25 C 0.5396(4) 0.5008(4) 0.5842(3) 0.0403(12) Uani 1 2 i d . . .
C26 C 0.5334(4) 0.3933(4) 0.6032(3) 0.0379(12) Uani 1 2 i d . . .
C27 C 0.3697(4) 0.4088(3) 0.8586(3) 0.0334(11) Uani 1 2 i d . . .
C28 C 0.2561(4) 0.4688(3) 0.8329(2) 0.0326(11) Uani 1 2 i d . . .
C29 C 0.1814(4) 0.5500(4) 0.8757(3) 0.0367(12) Uani 1 2 i d . . .
C30 C 0.2133(4) 0.5684(4) 0.9404(3) 0.0446(13) Uani 1 2 i d . . .
C31 C 0.3247(4) 0.5007(4) 0.9655(3) 0.0443(13) Uani 1 2 i d . . .
C32 C 0.4043(4) 0.4232(4) 0.9234(3) 0.0397(12) Uani 1 2 i d . . .
C33 C -0.0186(4) 0.5049(3) 0.7878(3) 0.0347(11) Uani 1 2 i d . . .
C34 C 0.0860(4) 0.5074(3) 0.7352(3) 0.0324(11) Uani 1 2 i d . . .
C35 C 0.0573(4) 0.5723(4) 0.6649(3) 0.0387(12) Uani 1 2 i d . . .
C36 C -0.0631(4) 0.6288(4) 0.6486(3) 0.0526(14) Uani 1 2 i d . . .
C37 C -0.1608(4) 0.6203(4) 0.7028(3) 0.0568(15) Uani 1 2 i d . . .
C38 C -0.1394(4) 0.5588(4) 0.7742(3) 0.0458(13) Uani 1 2 i d . . .
C39 C -0.0561(4) -0.1116(4) 0.7686(3) 0.0457(12) Uani 1 2 i d . . .
H39A H 0.0224 -0.1738 0.7737 0.069 Uiso 1 2 i calc R . .
H39B H -0.0695 -0.0899 0.7148 0.069 Uiso 1 2 i calc R . .
H39C H -0.1250 -0.1358 0.7996 0.069 Uiso 1 2 i calc R . .
C40 C 0.4303(4) -0.2833(4) 0.7955(3) 0.0566(15) Uani 1 2 i d . . .
H40A H 0.4270 -0.2719 0.7405 0.085 Uiso 1 2 i calc R . .
H40B H 0.3651 -0.3146 0.8243 0.085 Uiso 1 2 i calc R . .
H40C H 0.5120 -0.3360 0.8071 0.085 Uiso 1 2 i calc R . .
C41 C 0.5170(4) -0.1265(4) 0.7753(3) 0.0493(13) Uani 1 2 i d . . .
H41A H 0.5141 -0.1123 0.7201 0.074 Uiso 1 2 i calc R . .
H41B H 0.5964 -0.1837 0.7869 0.074 Uiso 1 2 i calc R . .
H41C H 0.5092 -0.0564 0.7913 0.074 Uiso 1 2 i calc R . .
C42 C 0.2600(4) 0.1256(3) 0.9549(2) 0.0327(11) Uani 1 2 i d . . .
C43 C 0.3951(4) 0.1145(4) 0.9195(3) 0.0426(12) Uani 1 2 i d . . .
H43A H 0.3960 0.1662 0.8704 0.064 Uiso 1 2 i calc R . .
H43B H 0.4397 0.0367 0.9114 0.064 Uiso 1 2 i calc R . .
H43C H 0.4360 0.1335 0.9543 0.064 Uiso 1 2 i calc R . .
C44 C -0.2018(4) 0.2691(4) 0.8584(3) 0.0469(13) Uani 1 2 i d . . .
H44A H -0.2754 0.2951 0.8321 0.070 Uiso 1 2 i calc R . .
H44B H -0.1558 0.3232 0.8410 0.070 Uiso 1 2 i calc R . .
H44C H -0.2278 0.2631 0.9137 0.070 Uiso 1 2 i calc R . .
C45 C 0.0109(4) 0.1113(4) 0.6143(3) 0.0377(12) Uani 1 2 i d . . .
C46 C -0.0854(4) 0.0774(4) 0.5895(3) 0.0495(13) Uani 1 2 i d . . .
H46A H -0.0625 -0.0051 0.5994 0.074 Uiso 1 2 i calc R . .
H46B H -0.0889 0.1056 0.5346 0.074 Uiso 1 2 i calc R . .
H46C H -0.1671 0.1096 0.6183 0.074 Uiso 1 2 i calc R . .
C47 C -0.1019(4) 0.3285(4) 0.5868(3) 0.0492(13) Uani 1 2 i d . . .
H47A H -0.0810 0.3959 0.5865 0.074 Uiso 1 2 i calc R . .
H47B H -0.1756 0.3270 0.6245 0.074 Uiso 1 2 i calc R . .
H47C H -0.1194 0.3301 0.5359 0.074 Uiso 1 2 i calc R . .
C48 C -0.2696(4) 0.1263(4) 0.7654(3) 0.0485(13) Uani 1 2 i d . . .
H48A H -0.2668 0.0692 0.7369 0.073 Uiso 1 2 i calc R . .
H48B H -0.2829 0.1995 0.7311 0.073 Uiso 1 2 i calc R . .
H48C H -0.3380 0.1321 0.8078 0.073 Uiso 1 2 i calc R . .
C49 C 0.1899(4) 0.2452(4) 0.9710(3) 0.0395(11) Uani 1 2 i d . . .
H49A H 0.1887 0.2994 0.9229 0.059 Uiso 1 2 i calc R . .
H49B H 0.2318 0.2624 1.0060 0.059 Uiso 1 2 i calc R . .
H49C H 0.1043 0.2507 0.9943 0.059 Uiso 1 2 i calc R . .
C50 C 0.2591(4) 0.0455(4) 1.0308(3) 0.0431(12) Uani 1 2 i d . . .
H50A H 0.3036 -0.0322 1.0225 0.065 Uiso 1 2 i calc R . .
H50B H 0.1729 0.0526 1.0536 0.065 Uiso 1 2 i calc R . .
H50C H 0.3004 0.0644 1.0654 0.065 Uiso 1 2 i calc R . .
C51 C 0.1651(4) 0.3246(4) 0.6000(3) 0.0402(12) Uani 1 2 i d . . .
H51A H 0.0938 0.3922 0.5884 0.060 Uiso 1 2 i calc R . .
H51B H 0.2307 0.3191 0.5559 0.060 Uiso 1 2 i calc R . .
H51C H 0.1970 0.3295 0.6446 0.060 Uiso 1 2 i calc R . .
B B 0.2260(4) 0.4373(4) 0.7577(3) 0.0292(12) Uani 1 2 i d . . .
F1 F 0.4419(2) 0.26156(19) 0.67288(15) 0.0423(7) Uani 1 2 i d . . .
F2 F 0.6215(2) 0.3091(2) 0.57121(16) 0.0514(7) Uani 1 2 i d . . .
F3 F 0.6349(2) 0.5228(2) 0.53373(16) 0.0593(8) Uani 1 2 i d . . .
F4 F 0.4524(3) 0.6912(2) 0.59812(18) 0.0640(9) Uani 1 2 i d . . .
F5 F 0.2633(2) 0.64697(19) 0.69747(16) 0.0497(7) Uani 1 2 i d . . .
F6 F 0.1477(2) 0.5825(2) 0.60523(15) 0.0477(7) Uani 1 2 i d . . .
F7 F -0.0826(3) 0.6891(3) 0.57799(18) 0.0803(10) Uani 1 2 i d . . .
F8 F -0.2784(3) 0.6716(3) 0.68637(19) 0.0911(12) Uani 1 2 i d . . .
F9 F -0.2353(2) 0.5525(2) 0.82839(17) 0.0678(9) Uani 1 2 i d . . .
F10 F -0.0031(2) 0.44355(19) 0.85856(15) 0.0420(6) Uani 1 2 i d . . .
F11 F 0.4557(2) 0.33060(19) 0.82038(14) 0.0389(6) Uani 1 2 i d . . .
F12 F 0.5148(2) 0.3559(2) 0.94576(16) 0.0563(8) Uani 1 2 i d . . .
F13 F 0.3562(2) 0.5164(3) 1.02805(17) 0.0642(8) Uani 1 2 i d . . .
F14 F 0.1356(2) 0.6498(2) 0.97937(17) 0.0607(8) Uani 1 2 i d . . .
F15 F 0.0714(2) 0.6232(2) 0.85585(15) 0.0497(7) Uani 1 2 i d . . .
Ti Ti 0.04200(7) 0.13305(6) 0.73636(5) 0.0297(2) Uani 1 2 i d . . .
O1 O 0.0783(2) 0.2769(2) 0.75858(16) 0.0308(7) Uani 1 2 i d . . .
O2 O 0.2464(2) 0.3070(2) 0.78195(16) 0.0284(7) Uani 1 2 i d . . .
C58 C 0.3208(15) 0.0402(13) 0.4342(10) 0.107(5) Uiso 0.50 2 i d P A -1
H58A H 0.2785 0.1219 0.4233 0.160 Uiso 0.50 2 i calc PR A -1
H58B H 0.2625 0.0032 0.4663 0.160 Uiso 0.50 2 i calc PR A -1
H58C H 0.3508 0.0109 0.3861 0.160 Uiso 0.50 2 i calc PR A -1
C57 C 0.4250(5) 0.0177(6) 0.4740(4) 0.058(3) Uiso 0.50 2 i d PG A -1
C52 C 0.4962(7) -0.0945(5) 0.4942(4) 0.041(2) Uiso 0.50 2 i d PG A -1
H52 H 0.4751 -0.1529 0.4822 0.049 Uiso 0.50 2 i calc PR A -1
C53 C 0.5983(6) -0.1214(5) 0.5322(4) 0.056(3) Uiso 0.50 2 i d PG A -1
H53 H 0.6469 -0.1981 0.5460 0.068 Uiso 0.50 2 i calc PR A -1
C54 C 0.6292(6) -0.0360(8) 0.5498(5) 0.086(5) Uiso 0.50 2 i d PG A -1
H54 H 0.6990 -0.0544 0.5758 0.103 Uiso 0.50 2 i calc PR A -1
C55 C 0.5580(7) 0.0762(7) 0.5296(5) 0.070(3) Uiso 0.50 2 i d PG A -1
H55 H 0.5792 0.1346 0.5416 0.083 Uiso 0.50 2 i calc PR A -1
C56 C 0.4560(6) 0.1031(5) 0.4916(4) 0.042(2) Uiso 0.50 2 i d PG A -1
H56 H 0.4073 0.1798 0.4778 0.050 Uiso 0.50 2 i calc PR A -1

loop_
_atom_site_aniso_label
_atom_site_aniso_U_11
_atom_site_aniso_U_22
_atom_site_aniso_U_33
_atom_site_aniso_U_23
_atom_site_aniso_U_13
_atom_site_aniso_U_12
C1 0.022(2) 0.033(2) 0.020(3) 0.0005(19) -0.0061(18) -0.0098(19)
C2 0.030(2) 0.031(2) 0.030(3) -0.0008(19) -0.001(2) -0.0122(19)
C3 0.029(2) 0.036(2) 0.030(3) -0.001(2) -0.001(2) -0.014(2)
C4 0.027(2) 0.039(3) 0.030(3) -0.007(2) 0.000(2) -0.013(2)
C5 0.023(2) 0.041(3) 0.028(3) 0.000(2) 0.001(2) -0.010(2)
C6 0.024(2) 0.048(3) 0.031(3) -0.004(2) -0.002(2) -0.018(2)
C7 0.031(2) 0.041(3) 0.033(3) -0.006(2) 0.001(2) -0.021(2)
C8 0.027(2) 0.038(3) 0.027(3) -0.003(2) 0.001(2) -0.015(2)
C9 0.035(3) 0.031(2) 0.038(3) -0.002(2) -0.001(2) -0.018(2)
C10 0.026(2) 0.024(2) 0.036(3) -0.0054(19) 0.002(2) -0.0032(18)
C11 0.030(3) 0.029(2) 0.042(4) 0.000(2) -0.004(2) -0.0045(19)
C12 0.052(3) 0.063(3) 0.046(4) -0.004(3) -0.016(3) 0.009(3)
C13 0.027(2) 0.029(2) 0.028(3) -0.0060(19) 0.0048(19) -0.0095(19)
C14 0.019(2) 0.030(2) 0.031(3) 0.001(2) -0.0071(19) -0.0053(18)
C15 0.035(3) 0.043(3) 0.030(3) -0.006(2) -0.008(2) -0.010(2)
C16 0.034(3) 0.045(3) 0.022(3) -0.006(2) -0.004(2) -0.014(2)
C17 0.030(2) 0.036(3) 0.023(3) -0.0037(19) 0.001(2) -0.014(2)
C18 0.038(3) 0.040(3) 0.021(3) -0.0085(19) 0.001(2) -0.011(2)
C19 0.042(3) 0.047(3) 0.043(3) -0.017(2) 0.001(2) -0.015(2)
C20 0.027(3) 0.029(2) 0.024(3) -0.0062(19) 0.000(2) -0.007(2)
C21 0.038(3) 0.031(3) 0.031(3) -0.001(2) -0.008(2) -0.013(2)
C22 0.032(2) 0.032(3) 0.024(3) -0.003(2) -0.005(2) -0.013(2)
C23 0.038(3) 0.036(3) 0.029(3) -0.005(2) 0.000(2) -0.011(2)
C24 0.054(3) 0.041(3) 0.040(4) 0.004(2) -0.003(3) -0.027(3)
C25 0.042(3) 0.055(3) 0.028(3) 0.004(2) 0.001(2) -0.030(3)
C26 0.026(3) 0.049(3) 0.034(3) -0.013(2) 0.003(2) -0.007(2)
C27 0.033(3) 0.034(3) 0.030(3) -0.009(2) 0.007(2) -0.012(2)
C28 0.033(3) 0.033(2) 0.028(3) 0.003(2) -0.001(2) -0.012(2)
C29 0.035(3) 0.033(3) 0.041(4) -0.008(2) 0.000(2) -0.012(2)
C30 0.048(3) 0.047(3) 0.040(4) -0.019(3) 0.014(3) -0.021(3)
C31 0.046(3) 0.064(3) 0.035(4) -0.012(3) -0.001(3) -0.031(3)
C32 0.032(3) 0.046(3) 0.042(4) -0.005(2) -0.007(2) -0.015(2)
C33 0.040(3) 0.032(2) 0.024(3) 0.002(2) -0.004(2) -0.005(2)
C34 0.035(3) 0.027(2) 0.031(3) -0.005(2) -0.002(2) -0.006(2)
C35 0.035(3) 0.046(3) 0.027(3) -0.009(2) 0.005(2) -0.006(2)
C36 0.040(3) 0.058(3) 0.036(4) 0.006(3) -0.008(3) 0.006(3)
C37 0.029(3) 0.063(3) 0.053(4) -0.006(3) -0.011(3) 0.016(3)
C38 0.031(3) 0.054(3) 0.034(4) -0.002(2) 0.010(2) -0.003(2)
C39 0.047(3) 0.051(3) 0.046(4) -0.009(2) -0.005(2) -0.025(2)
C40 0.041(3) 0.033(3) 0.088(5) -0.007(3) -0.010(3) -0.004(2)
C41 0.028(3) 0.043(3) 0.067(4) 0.003(2) -0.006(2) -0.008(2)
C42 0.030(2) 0.042(3) 0.026(3) 0.000(2) -0.006(2) -0.013(2)
C43 0.036(3) 0.057(3) 0.036(3) -0.004(2) -0.007(2) -0.017(2)
C44 0.032(3) 0.057(3) 0.045(4) -0.011(2) -0.002(2) -0.007(2)
C45 0.035(3) 0.051(3) 0.029(3) -0.011(2) -0.004(2) -0.014(2)
C46 0.050(3) 0.069(3) 0.042(4) -0.018(3) -0.012(2) -0.025(3)
C47 0.042(3) 0.052(3) 0.047(4) -0.001(2) -0.011(2) -0.010(2)
C48 0.032(3) 0.060(3) 0.056(4) -0.012(3) -0.009(2) -0.015(2)
C49 0.042(3) 0.053(3) 0.030(3) -0.009(2) -0.003(2) -0.022(2)
C50 0.043(3) 0.052(3) 0.036(3) 0.000(2) -0.011(2) -0.019(2)
C51 0.043(3) 0.047(3) 0.031(3) -0.002(2) -0.005(2) -0.019(2)
B 0.034(3) 0.026(3) 0.024(3) 0.004(2) -0.004(2) -0.010(2)
F1 0.0355(14) 0.0359(15) 0.0542(19) -0.0103(12) 0.0028(12) -0.0133(11)
F2 0.0346(15) 0.0615(17) 0.058(2) -0.0227(14) 0.0076(13) -0.0155(13)
F3 0.0540(17) 0.0765(19) 0.051(2) -0.0018(14) 0.0065(14) -0.0383(15)
F4 0.072(2) 0.0469(17) 0.074(2) 0.0024(14) 0.0054(16) -0.0369(15)
F5 0.0520(16) 0.0334(14) 0.061(2) -0.0100(13) 0.0015(14) -0.0141(13)
F6 0.0433(16) 0.0559(16) 0.0330(18) 0.0024(12) -0.0052(13) -0.0095(13)
F7 0.0548(19) 0.097(2) 0.045(2) 0.0169(17) -0.0136(15) 0.0132(17)
F8 0.0374(18) 0.114(3) 0.075(3) 0.0060(19) -0.0124(16) 0.0199(18)
F9 0.0359(16) 0.081(2) 0.058(2) -0.0019(16) 0.0053(15) 0.0008(14)
F10 0.0362(14) 0.0454(15) 0.0364(18) 0.0001(12) -0.0003(12) -0.0108(12)
F11 0.0331(14) 0.0457(15) 0.0387(17) -0.0096(12) -0.0053(12) -0.0120(12)
F12 0.0452(17) 0.083(2) 0.045(2) -0.0134(14) -0.0131(14) -0.0209(15)
F13 0.0600(18) 0.107(2) 0.045(2) -0.0352(17) -0.0031(15) -0.0389(17)
F14 0.0615(18) 0.0714(19) 0.055(2) -0.0346(16) 0.0063(15) -0.0218(15)
F15 0.0502(17) 0.0399(15) 0.054(2) -0.0160(13) -0.0095(14) -0.0025(13)
Ti 0.0270(4) 0.0353(5) 0.0274(5) -0.0053(4) -0.0027(3) -0.0113(4)
O1 0.0267(17) 0.0369(16) 0.0265(19) -0.0026(12) -0.0065(13) -0.0078(13)
O2 0.0266(15) 0.0275(15) 0.0302(19) -0.0036(12) -0.0027(13) -0.0090(13)

loop_
_atom_type_symbol
_atom_type_description
_atom_type_scat_dispersion_real
_atom_type_scat_dispersion_imag
_atom_type_scat_source
C C 0.0033 0.0016 'International Tables Vol C Tables 4.2.6.8 and 6.1.1.4'
H H 0.0000 0.0000 'International Tables Vol C Tables 4.2.6.8 and 6.1.1.4'
B B 0.0013 0.0007 'International Tables Vol C Tables 4.2.6.8 and 6.1.1.4'
F F 0.0171 0.0103 'International Tables Vol C Tables 4.2.6.8 and 6.1.1.4'
Ti Ti 0.2776 0.4457 'International Tables Vol C Tables 4.2.6.8 and 6.1.1.4'
O O 0.0106 0.0060 'International Tables Vol C Tables 4.2.6.8 and 6.1.1.4'

loop_
_geom_angle_atom_site_label_1
_geom_angle_atom_site_label_2
_geom_angle_atom_site_label_3
_geom_angle
_geom_angle_site_symmetry_1
_geom_angle_site_symmetry_3
_geom_angle_publ_flag
C14 C1 C20 119.8(4) . . ?
C14 C1 C2 123.5(4) . . ?
C20 C1 C2 115.2(3) . . ?
C1 C2 C3 107.4(3) . . ?
C1 C2 C42 119.4(3) . . ?
C3 C2 C42 113.2(3) . . ?
C4 C3 C2 113.1(4) . . ?
C5 C4 C8 109.2(4) . . ?
C5 C4 C3 124.1(4) . . ?
C8 C4 C3 126.7(4) . . ?
C5 C4 Ti 74.8(3) . . ?
C8 C4 Ti 72.4(2) . . ?
C3 C4 Ti 120.5(3) . . ?
C4 C5 C6 107.2(4) . . ?
C4 C5 C44 127.2(4) . . ?
C6 C5 C44 125.6(4) . . ?
C4 C5 Ti 69.9(2) . . ?
C6 C5 Ti 75.1(2) . . ?
C44 C5 Ti 123.1(3) . . ?
C5 C6 C7 108.8(3) . . ?
C5 C6 C48 124.4(4) . . ?
C7 C6 C48 126.4(4) . . ?
C5 C6 Ti 70.4(2) . . ?
C7 C6 Ti 72.6(2) . . ?
C48 C6 Ti 129.0(3) . . ?
C6 C7 C8 107.9(4) . . ?
C6 C7 C39 124.9(4) . . ?
C8 C7 C39 126.3(4) . . ?
C6 C7 Ti 73.2(2) . . ?
C8 C7 Ti 68.5(2) . . ?
C39 C7 Ti 132.7(3) . . ?
C7 C8 C4 106.9(3) . . ?
C7 C8 C9 125.5(4) . . ?
C4 C8 C9 127.6(4) . . ?
C7 C8 Ti 76.5(2) . . ?
C4 C8 Ti 71.4(2) . . ?
C9 C8 Ti 117.2(3) . . ?
C8 C9 C10 115.1(3) . . ?
C14 C10 C9 115.9(3) . . ?
C14 C10 C11 116.4(3) . . ?
C9 C10 C11 113.9(3) . . ?
C12 C11 C41 108.7(4) . . ?
C12 C11 C40 107.7(4) . . ?
C41 C11 C40 107.6(4) . . ?
C12 C11 C10 114.1(4) . . ?
C41 C11 C10 110.8(3) . . ?
C40 C11 C10 107.6(4) . . ?
C17 C13 C14 111.2(3) . . ?
C1 C14 C13 123.1(4) . . ?
C1 C14 C10 123.1(4) . . ?
C13 C14 C10 113.7(3) . . ?
C1 C14 Ti 80.9(2) . . ?
C13 C14 Ti 86.0(2) . . ?
C10 C14 Ti 101.4(2) . . ?
C45 C15 C16 107.3(4) . . ?
C45 C15 C47 126.3(4) . . ?
C16 C15 C47 126.1(4) . . ?
C45 C15 Ti 73.0(2) . . ?
C16 C15 Ti 72.0(2) . . ?
C47 C15 Ti 124.9(3) . . ?
C17 C16 C15 108.6(4) . . ?
C17 C16 C51 127.2(4) . . ?
C15 C16 C51 123.8(4) . . ?
C17 C16 Ti 68.4(2) . . ?
C15 C16 Ti 73.5(2) . . ?
C51 C16 Ti 129.3(3) . . ?
C16 C17 C18 108.0(3) . . ?
C16 C17 C13 124.1(4) . . ?
C18 C17 C13 125.0(3) . . ?
C16 C17 Ti 76.6(2) . . ?
C18 C17 Ti 75.0(2) . . ?
C13 C17 Ti 99.7(3) . . ?
C45 C18 C17 106.5(3) . . ?
C45 C18 C19 126.3(4) . . ?
C17 C18 C19 125.8(4) . . ?
C45 C18 Ti 74.4(2) . . ?
C17 C18 Ti 68.8(2) . . ?
C19 C18 Ti 132.1(3) . . ?
O1 C20 O2 125.5(3) . . ?
O1 C20 C1 115.0(4) . . ?
O2 C20 C1 119.4(4) . . ?
F1 C21 C22 122.0(4) . . ?
F1 C21 C26 114.0(4) . . ?
C22 C21 C26 124.0(4) . . ?
C21 C22 C23 113.4(4) . . ?
C21 C22 B 128.7(4) . . ?
C23 C22 B 117.5(4) . . ?
F5 C23 C24 116.7(4) . . ?
F5 C23 C22 118.4(4) . . ?
C24 C23 C22 124.9(4) . . ?
F4 C24 C23 121.1(4) . . ?
F4 C24 C25 119.7(4) . . ?
C23 C24 C25 119.2(4) . . ?
F3 C25 C24 120.8(4) . . ?
F3 C25 C26 120.1(4) . . ?
C24 C25 C26 119.2(4) . . ?
F2 C26 C25 120.3(4) . . ?
F2 C26 C21 120.4(4) . . ?
C25 C26 C21 119.3(4) . . ?
F11 C27 C28 120.5(4) . . ?
F11 C27 C32 115.3(4) . . ?
C28 C27 C32 124.2(4) . . ?
C29 C28 C27 113.3(4) . . ?
C29 C28 B 128.2(4) . . ?
C27 C28 B 118.4(4) . . ?
F15 C29 C28 122.0(4) . . ?
F15 C29 C30 113.7(4) . . ?
C28 C29 C30 124.2(4) . . ?
F14 C30 C31 119.8(5) . . ?
F14 C30 C29 120.9(4) . . ?
C31 C30 C29 119.2(4) . . ?
F13 C31 C32 121.0(4) . . ?
F13 C31 C30 120.0(4) . . ?
C32 C31 C30 118.9(5) . . ?
F12 C32 C31 120.6(5) . . ?
F12 C32 C27 119.4(4) . . ?
C31 C32 C27 119.9(4) . . ?
F10 C33 C38 115.9(4) . . ?
F10 C33 C34 118.7(4) . . ?
C38 C33 C34 125.4(4) . . ?
C33 C34 C35 112.9(4) . . ?
C33 C34 B 121.0(4) . . ?
C35 C34 B 126.1(4) . . ?
F6 C35 C34 121.5(4) . . ?
F6 C35 C36 114.7(4) . . ?
C34 C35 C36 123.7(4) . . ?
F7 C36 C37 120.3(4) . . ?
F7 C36 C35 119.8(4) . . ?
C37 C36 C35 119.8(5) . . ?
F8 C37 C36 120.1(5) . . ?
F8 C37 C38 120.2(5) . . ?
C36 C37 C38 119.6(4) . . ?
F9 C38 C33 121.7(4) . . ?
F9 C38 C37 119.8(4) . . ?
C33 C38 C37 118.4(4) . . ?
C50 C42 C49 107.4(4) . . ?
C50 C42 C43 109.3(3) . . ?
C49 C42 C43 110.4(3) . . ?
C50 C42 C2 107.5(3) . . ?
C49 C42 C2 113.2(3) . . ?
C43 C42 C2 109.0(4) . . ?
C15 C45 C18 109.2(4) . . ?
C15 C45 C46 123.9(4) . . ?
C18 C45 C46 125.5(4) . . ?
C15 C45 Ti 72.7(2) . . ?
C18 C45 Ti 70.9(2) . . ?
C46 C45 Ti 133.1(3) . . ?
O2 B C34 111.6(3) . . ?
O2 B C28 102.7(3) . . ?
C34 B C28 114.6(4) . . ?
O2 B C22 107.4(3) . . ?
C34 B C22 114.9(4) . . ?
C28 B C22 104.7(3) . . ?
O1 Ti C17 92.17(13) . . ?
O1 Ti C4 85.42(13) . . ?
C17 Ti C4 144.27(15) . . ?
O1 Ti C8 116.71(13) . . ?
C17 Ti C8 120.03(15) . . ?
C4 Ti C8 36.22(14) . . ?
O1 Ti C5 87.94(13) . . ?
C17 Ti C5 179.51(16) . . ?
C4 Ti C5 35.26(14) . . ?
C8 Ti C5 59.50(14) . . ?
O1 Ti C18 127.46(13) . . ?
C17 Ti C18 36.17(14) . . ?
C4 Ti C18 138.85(15) . . ?
C8 Ti C18 102.69(15) . . ?
C5 Ti C18 143.83(15) . . ?
O1 Ti C16 72.76(13) . . ?
C17 Ti C16 35.05(14) . . ?
C4 Ti C16 157.35(15) . . ?
C8 Ti C16 155.04(14) . . ?
C5 Ti C16 145.41(14) . . ?
C18 Ti C16 58.15(15) . . ?
O1 Ti C15 91.88(13) . . ?
C17 Ti C15 58.67(15) . . ?
C4 Ti C15 156.89(14) . . ?
C8 Ti C15 151.12(15) . . ?
C5 Ti C15 121.81(15) . . ?
C18 Ti C15 58.06(15) . . ?
C16 Ti C15 34.49(14) . . ?
O1 Ti C45 125.57(13) . . ?
C17 Ti C45 58.53(15) . . ?
C4 Ti C45 145.55(15) . . ?
C8 Ti C45 117.67(15) . . ?
C5 Ti C45 121.77(15) . . ?
C18 Ti C45 34.63(14) . . ?
C16 Ti C45 56.93(15) . . ?
C15 Ti C45 34.25(14) . . ?
O1 Ti C7 142.67(13) . . ?
C17 Ti C7 121.88(15) . . ?
C4 Ti C7 58.27(15) . . ?
C8 Ti C7 35.07(15) . . ?
C5 Ti C7 57.89(15) . . ?
C18 Ti C7 89.02(15) . . ?
C16 Ti C7 144.18(15) . . ?
C15 Ti C7 117.73(15) . . ?
C45 Ti C7 88.18(16) . . ?
O1 Ti C6 120.17(13) . . ?
C17 Ti C6 145.54(16) . . ?
C4 Ti C6 57.71(15) . . ?
C8 Ti C6 58.20(14) . . ?
C5 Ti C6 34.53(15) . . ?
C18 Ti C6 109.55(15) . . ?
C16 Ti C6 139.62(15) . . ?
C15 Ti C6 105.19(15) . . ?
C45 Ti C6 90.59(15) . . ?
C7 Ti C6 34.20(14) . . ?
O1 Ti C14 78.50(12) . . ?
C17 Ti C14 61.49(14) . . ?
C4 Ti C14 83.19(14) . . ?
C8 Ti C14 73.82(13) . . ?
C5 Ti C14 118.07(14) . . ?
C18 Ti C14 80.89(15) . . ?
C16 Ti C14 86.53(14) . . ?
C15 Ti C14 118.80(14) . . ?
C45 Ti C14 114.78(14) . . ?
C7 Ti C14 103.23(14) . . ?
C6 Ti C14 131.99(14) . . ?
C20 O1 Ti 109.0(2) . . ?
C20 O2 B 134.1(3) . . ?
C52 C57 C56 120.0 . . ?
C52 C57 C58 117.4(9) . . ?
C56 C57 C58 122.6(9) . . ?
C53 C52 C57 120.0 . . ?
C52 C53 C54 120.0 . . ?
C53 C54 C55 120.0 . . ?
C56 C55 C54 120.0 . . ?
C55 C56 C57 120.0 . . ?

loop_
_geom_bond_atom_site_label_1
_geom_bond_atom_site_label_2
_geom_bond_distance
_geom_bond_site_symmetry_2
_geom_bond_publ_flag
C1 C14 1.366(6) . ?
C1 C20 1.511(5) . ?
C1 C2 1.522(6) . ?
C2 C3 1.538(5) . ?
C2 C42 1.580(6) . ?
C3 C4 1.503(6) . ?
C4 C5 1.412(6) . ?
C4 C8 1.432(6) . ?
C4 Ti 2.296(4) . ?
C5 C6 1.420(6) . ?
C5 C44 1.492(6) . ?
C5 Ti 2.360(4) . ?
C6 C7 1.422(6) . ?
C6 C48 1.513(6) . ?
C6 Ti 2.421(4) . ?
C7 C8 1.426(6) . ?
C7 C39 1.497(6) . ?
C7 Ti 2.414(4) . ?
C8 C9 1.508(5) . ?
C8 Ti 2.309(4) . ?
C9 C10 1.575(6) . ?
C10 C14 1.557(5) . ?
C10 C11 1.589(5) . ?
C11 C12 1.518(7) . ?
C11 C41 1.533(6) . ?
C11 C40 1.544(6) . ?
C13 C17 1.515(6) . ?
C13 C14 1.541(6) . ?
C14 Ti 2.618(4) . ?
C15 C45 1.418(6) . ?
C15 C16 1.421(6) . ?
C15 C47 1.502(6) . ?
C15 Ti 2.406(5) . ?
C16 C17 1.409(6) . ?
C16 C51 1.489(6) . ?
C16 Ti 2.387(4) . ?
C17 C18 1.444(6) . ?
C17 Ti 2.282(4) . ?
C18 C45 1.422(6) . ?
C18 C19 1.499(6) . ?
C18 Ti 2.364(4) . ?
C20 O1 1.247(5) . ?
C20 O2 1.292(5) . ?
C21 F1 1.357(4) . ?
C21 C22 1.367(6) . ?
C21 C26 1.394(6) . ?
C22 C23 1.391(6) . ?
C22 B 1.648(6) . ?
C23 F5 1.360(5) . ?
C23 C24 1.367(6) . ?
C24 F4 1.346(5) . ?
C24 C25 1.369(6) . ?
C25 F3 1.350(5) . ?
C25 C26 1.370(6) . ?
C26 F2 1.347(5) . ?
C27 F11 1.347(5) . ?
C27 C28 1.383(6) . ?
C27 C32 1.388(6) . ?
C28 C29 1.379(6) . ?
C28 B 1.645(7) . ?
C29 F15 1.350(5) . ?
C29 C30 1.395(7) . ?
C30 F14 1.349(5) . ?
C30 C31 1.376(7) . ?
C31 F13 1.340(5) . ?
C31 C32 1.356(7) . ?
C32 F12 1.349(5) . ?
C33 F10 1.350(5) . ?
C33 C38 1.370(6) . ?
C33 C34 1.384(6) . ?
C34 C35 1.384(6) . ?
C34 B 1.637(6) . ?
C35 F6 1.360(5) . ?
C35 C36 1.384(6) . ?
C36 F7 1.351(5) . ?
C36 C37 1.355(7) . ?
C37 F8 1.350(5) . ?
C37 C38 1.372(7) . ?
C38 F9 1.335(5) . ?
C42 C50 1.516(6) . ?
C42 C49 1.529(6) . ?
C42 C43 1.534(6) . ?
C45 C46 1.513(6) . ?
C45 Ti 2.410(5) . ?
B O2 1.574(5) . ?
Ti O1 2.177(3) . ?
C58 C57 1.443(17) . ?
C57 C52 1.3900 . ?
C57 C56 1.3900 . ?
C52 C53 1.3900 . ?
C53 C54 1.3900 . ?
C54 C55 1.3900 . ?
C55 C56 1.3900 . ?
